data_8105009
loop_
_publ_author_name
'Li, Shu-Jing'
'Li, Ke'
'Li, Yi-Wen'

_publ_section_title
;
 The crystal structure of 2-bromoisophthalic acid, C8H5BrO4
;
_journal_issue 1
_journal_name_full 'Zeitschrift f\"ur Kristallographie - New Crystal Structures'
_journal_page_first 41
_journal_page_last 42
_journal_paper_doi 10.1515/ncrs-2019-0457
_journal_volume 235
_journal_year 2019
_chemical_formula_moiety 'C8 H5 Br O4'
_chemical_formula_sum 'C8 H5 Br O4'
_chemical_formula_weight 245.03
_space_group_crystal_system triclinic
_space_group_IT_number 2
_space_group_name_Hall '-P 1'
_space_group_name_H-M_alt 'P -1'
_symmetry_Int_Tables_number 2
_atom_sites_solution_primary dual
_cell_angle_alpha 81.004(3)
_cell_angle_beta 78.897(3)
_cell_angle_gamma 72.829(3)
_cell_formula_units_Z 2
_cell_length_a 4.8161(3)
_cell_length_b 7.3727(5)
_cell_length_c 12.1230(7)
_cell_measurement_reflns_used 5132
_cell_measurement_temperature 150(2)
_cell_measurement_theta_max 26.409
_cell_measurement_theta_min 2.909
_cell_volume 401.30(4)
_computing_cell_refinement 'SAINT v8.37A (Bruker, 2015) [1]'
_computing_data_reduction 'SAINT v8.37A (Bruker, 2015) [1]'
_computing_molecular_graphics 'Olex2 (Dolomanov et al., 2009) [4]'
_computing_publication_material 'Olex2 (Dolomanov et al., 2009) [4]'
_computing_structure_refinement 'olex2.refine (Bourhis et al., 2015) [3]'
_computing_structure_solution 'ShelXT (Sheldrick, 2015) [2]'
_diffrn_ambient_temperature 150.0
_diffrn_measured_fraction_theta_full 0.9976
_diffrn_measured_fraction_theta_max 0.9976
_diffrn_measurement_device 'Bruker APEX-II diffractometer'
_diffrn_measurement_device_type 'Bruker APEX-II CCD'
_diffrn_measurement_method '\f and \w scans'
_diffrn_radiation_monochromator graphite
_diffrn_radiation_type 'Mo K\a'
_diffrn_radiation_wavelength 0.71073
_diffrn_reflns_av_R_equivalents 0.0337
_diffrn_reflns_av_unetI/netI 0.0242
_diffrn_reflns_limit_h_max 6
_diffrn_reflns_limit_h_min -6
_diffrn_reflns_limit_k_max 9
_diffrn_reflns_limit_k_min -9
_diffrn_reflns_limit_l_max 15
_diffrn_reflns_limit_l_min -15
_diffrn_reflns_number 8569
_diffrn_reflns_theta_full 26.4488
_diffrn_reflns_theta_max 26.45
_diffrn_reflns_theta_min 2.91
_exptl_absorpt_coefficient_mu 5.096
_exptl_absorpt_correction_T_max 0.7454
_exptl_absorpt_correction_T_min 0.5541
_exptl_absorpt_correction_type multi-scan
_exptl_absorpt_process_details
;
SADABS-2016/2 (Bruker,2016/2) was used for absorption correction.
wR2(int) was 0.0770 before and 0.0487 after correction.
The Ratio of minimum to maximum transmission is 0.7434.
The \l/2 correction factor is Not present.
;
_exptl_crystal_colour colorless
_exptl_crystal_density_diffrn 2.0277
_exptl_crystal_description block
_exptl_crystal_F_000 239.6058
_exptl_crystal_size_max 0.3
_exptl_crystal_size_mid 0.25
_exptl_crystal_size_min 0.1
_refine_diff_density_max 0.4098
_refine_diff_density_min -0.3863
_refine_diff_density_rms 0.0964
_refine_ls_d_res_high 0.7979
_refine_ls_d_res_low 7.0043
_refine_ls_goodness_of_fit_ref 1.0379
_refine_ls_hydrogen_treatment mixed
_refine_ls_matrix_type full
_refine_ls_number_constraints 10
_refine_ls_number_parameters 120
_refine_ls_number_reflns 1646
_refine_ls_number_restraints 0
_refine_ls_restrained_S_all 1.0379
_refine_ls_R_factor_all 0.0252
_refine_ls_R_factor_gt 0.0201
_refine_ls_shift/su_max 0.0000
_refine_ls_shift/su_mean 0.0000
_refine_ls_structure_factor_coef Fsqd
_refine_ls_weighting_details 'w=1/[\s^2^(Fo^2^)+(0.0216P)^2^+0.2977P] where P=(Fo^2^+2Fc^2^)/3'
_refine_ls_weighting_scheme calc
_refine_ls_wR_factor_gt 0.0459
_refine_ls_wR_factor_ref 0.0479
_reflns_Friedel_coverage 0.0
_reflns_limit_h_max 6
_reflns_limit_h_min -5
_reflns_limit_k_max 9
_reflns_limit_k_min -8
_reflns_limit_l_max 15
_reflns_limit_l_min 0
_reflns_number_gt 1490
_reflns_number_total 1646
_reflns_threshold_expression I>=2u(I)
_cod_data_source_file suppl_ncrs-2019-0457_suppl.cif
_cod_data_source_block 1
_cod_database_code 8105009
_olex2_refinement_description
;
1. Fixed Uiso
 At 1.2 times of:
  All C(H) groups
 At 1.5 times of:
  All O(H) groups
2.a Aromatic/amide H refined with riding coordinates:
 C4(H4), C5(H5), C6(H6)
2.b Idealised tetrahedral OH refined as rotating group:
 O1(H1), O4(H4a)
;

loop_
_space_group_symop_id
_space_group_symop_operation_xyz
1 x,y,z
2 -x,-y,-z

loop_
_atom_site_label
_atom_site_type_symbol
_atom_site_fract_x
_atom_site_fract_y
_atom_site_fract_z
_atom_site_U_iso_or_equiv
_atom_site_adp_type
_atom_site_occupancy
_atom_site_refinement_flags_posn
Br1 Br 0.76797(5) 0.08612(3) 0.823044(18) 0.02095(8) Uani 1.000000 .
C1 C 0.5975(4) 0.4959(3) 0.79963(16) 0.0114(4) Uani 1.000000 .
C2 C 0.5992(4) 0.3320(3) 0.75373(16) 0.0117(4) Uani 1.000000 .
C3 C 0.4436(4) 0.3504(3) 0.66412(17) 0.0125(4) Uani 1.000000 .
C4 C 0.2717(4) 0.5296(3) 0.62740(17) 0.0145(4) Uani 1.000000 .
H4 H 0.1610(4) 0.5414(3) 0.56848(17) 0.0174(5) Uiso 1.000000 R
C5 C 0.2597(5) 0.6911(3) 0.67535(18) 0.0162(4) Uani 1.000000 .
H5 H 0.1381(5) 0.8121(3) 0.65085(18) 0.0194(5) Uiso 1.000000 R
C6 C 0.4265(5) 0.6740(3) 0.75926(17) 0.0148(4) Uani 1.000000 .
H6 H 0.4250(5) 0.7852(3) 0.79004(17) 0.0178(5) Uiso 1.000000 R
C7 C 0.7764(4) 0.4919(3) 0.88843(17) 0.0128(4) Uani 1.000000 .
C8 C 0.4642(5) 0.1883(3) 0.59985(17) 0.0133(4) Uani 1.000000 .
O1 O 0.6806(3) 0.6476(2) 0.94095(13) 0.0187(3) Uani 1.000000 .
H1 H 0.792(3) 0.6424(18) 0.9876(17) 0.0280(5) Uiso 1.000000 GR
O2 O 0.9923(3) 0.3629(2) 0.90761(13) 0.0185(3) Uani 1.000000 .
O3 O 0.6813(3) 0.0537(2) 0.58514(13) 0.0187(3) Uani 1.000000 .
O4 O 0.2260(3) 0.2132(2) 0.55388(13) 0.0197(3) Uani 1.000000 .
H4a H 0.251(2) 0.123(2) 0.5151(19) 0.0295(5) Uiso 1.000000 GR

loop_
_atom_site_aniso_label
_atom_site_aniso_U_11
_atom_site_aniso_U_22
_atom_site_aniso_U_33
_atom_site_aniso_U_12
_atom_site_aniso_U_13
_atom_site_aniso_U_23
Br1 0.03297(14) 0.01061(11) 0.02011(12) 0.00080(8) -0.01580(9) -0.00284(8)
C1 0.0116(10) 0.0129(9) 0.0100(9) -0.0032(8) -0.0015(7) -0.0022(7)
C2 0.0097(9) 0.0123(9) 0.0121(9) -0.0008(7) -0.0018(8) -0.0023(7)
C3 0.0131(10) 0.0142(9) 0.0112(9) -0.0037(8) -0.0023(8) -0.0038(8)
C4 0.0135(10) 0.0174(10) 0.0130(10) -0.0025(8) -0.0045(8) -0.0026(8)
C5 0.0178(11) 0.0119(9) 0.0180(10) -0.0004(8) -0.0062(8) -0.0017(8)
C6 0.0178(11) 0.0114(9) 0.0160(10) -0.0033(8) -0.0035(8) -0.0036(8)
C7 0.0146(10) 0.0133(9) 0.0123(9) -0.0061(8) -0.0017(8) -0.0030(7)
C8 0.0164(10) 0.0131(9) 0.0119(9) -0.0043(8) -0.0046(8) -0.0019(8)
O1 0.0223(8) 0.0163(7) 0.0200(8) -0.0006(6) -0.0113(6) -0.0087(6)
O2 0.0161(8) 0.0199(7) 0.0206(8) 0.0003(6) -0.0081(6) -0.0089(6)
O3 0.0191(8) 0.0171(7) 0.0213(8) 0.0005(6) -0.0098(6) -0.0090(6)
O4 0.0161(8) 0.0204(8) 0.0268(9) -0.0013(6) -0.0113(6) -0.0125(7)

loop_
_atom_type_symbol
_atom_type_scat_dispersion_real
_atom_type_scat_dispersion_imag
_atom_type_scat_Cromer_Mann_a1
_atom_type_scat_Cromer_Mann_a2
_atom_type_scat_Cromer_Mann_a3
_atom_type_scat_Cromer_Mann_a4
_atom_type_scat_Cromer_Mann_b1
_atom_type_scat_Cromer_Mann_b2
_atom_type_scat_Cromer_Mann_b3
_atom_type_scat_Cromer_Mann_b4
_atom_type_scat_Cromer_Mann_c
_atom_type_scat_source
_atom_type_scat_dispersion_source
H 0.00000 0.00000 0.49300 0.32291 0.14019 0.04081 10.51090 26.12570 3.14236 57.79970 0.0030380000826 'International Tables Volume C Table 6.1.1.4 (pp. 500-502)' 'Henke, Gullikson and Davis, At. Data and Nucl. Data Tables, 1993, 54, 2'
C 0.00347 0.00161 2.31000 1.02000 1.58860 0.86500 20.84390 10.20750 0.56870 51.65120 0.215599998832 'International Tables Volume C Table 6.1.1.4 (pp. 500-502)' 'Henke, Gullikson and Davis, At. Data and Nucl. Data Tables, 1993, 54, 2'
Br -0.28346 2.55990 17.17890 5.23580 5.63770 3.98510 2.17230 16.57960 0.26090 41.43280 2.95569992065 'International Tables Volume C Table 6.1.1.4 (pp. 500-502)' 'Henke, Gullikson and Davis, At. Data and Nucl. Data Tables, 1993, 54, 2'
O 0.01158 0.00611 3.04850 2.28680 1.54630 0.86700 13.27710 5.70110 0.32390 32.90890 0.250800013542 'International Tables Volume C Table 6.1.1.4 (pp. 500-502)' 'Henke, Gullikson and Davis, At. Data and Nucl. Data Tables, 1993, 54, 2'

loop_
_geom_angle_atom_site_label_1
_geom_angle_atom_site_label_2
_geom_angle_atom_site_label_3
_geom_angle
_geom_angle_site_symmetry_1
_geom_angle_site_symmetry_3
C6 C1 C2 119.20(18) . .
C7 C1 C2 123.37(17) . .
C7 C1 C6 117.40(17) . .
C1 C2 Br1 120.56(14) . .
C3 C2 Br1 119.35(14) . .
C3 C2 C1 119.65(17) . .
C4 C3 C2 119.43(17) . .
C8 C3 C2 123.48(17) . .
C8 C3 C4 116.99(17) . .
H4 C4 C3 119.44(11) . .
C5 C4 C3 121.13(18) . .
C5 C4 H4 119.44(12) . .
H5 C5 C4 120.38(12) . .
C6 C5 C4 119.25(18) . .
C6 C5 H5 120.38(11) . .
C5 C6 C1 121.17(18) . .
H6 C6 C1 119.42(11) . .
H6 C6 C5 119.42(11) . .
O1 C7 C1 112.36(17) . .
O2 C7 C1 123.97(17) . .
O2 C7 O1 123.63(18) . .
O3 C8 C3 124.25(18) . .
O4 C8 C3 112.42(17) . .
O4 C8 O3 123.19(18) . .
H1 O1 C7 109.5 . .
H4a O4 C8 109.5 . .

loop_
_geom_bond_atom_site_label_1
_geom_bond_atom_site_label_2
_geom_bond_distance
_geom_bond_site_symmetry_2
Br1 C2 1.8895(19) .
C1 C2 1.404(3) .
C1 C6 1.399(3) .
C1 C7 1.495(3) .
C2 C3 1.403(3) .
C3 C4 1.394(3) .
C3 C8 1.496(3) .
C4 H4 0.9500 .
C4 C5 1.386(3) .
C5 H5 0.9500 .
C5 C6 1.382(3) .
C6 H6 0.9500 .
C7 O1 1.318(2) .
C7 O2 1.217(2) .
C8 O3 1.217(2) .
C8 O4 1.323(2) .
O1 H1 0.8400 .
O4 H4a 0.8400 .
